data_7004485
loop_
_publ_author_name
'Samantaray, Manoja K.'
'Pang, Keliang'
'Shaikh, Mobin M.'
'Ghosh, Prasenjit'

_publ_section_title
;
 Unprecedented long-range 1,7-bromination in gold complexes of
 N-(aryl)imino functionalized N-heterocyclic carbenes
;
_journal_issue 36
_journal_name_full 'Dalton Transactions'
_journal_page_first 4893
_journal_page_last 4902
_journal_paper_doi 10.1039/b807830k
_journal_year 2008
_chemical_formula_sum 'C27 H35 Au Cl N3'
_chemical_formula_weight 634.00
_chemical_name_systematic
;

?

;
_space_group_IT_number 14
_symmetry_cell_setting monoclinic
_symmetry_space_group_name_Hall '-P 2yn'
_symmetry_space_group_name_H-M 'P 1 21/n 1'
_atom_sites_solution_hydrogens geom
_atom_sites_solution_primary direct
_atom_sites_solution_secondary difmap
_audit_creation_method SHELXL-97
_cell_angle_alpha 90.00
_cell_angle_beta 104.6570(10)
_cell_angle_gamma 90.00
_cell_formula_units_Z 4
_cell_length_a 11.9735(6)
_cell_length_b 15.0746(8)
_cell_length_c 15.4638(8)
_cell_measurement_reflns_used 9825
_cell_measurement_temperature 125(2)
_cell_measurement_theta_max 32.21
_cell_measurement_theta_min 2.48
_cell_volume 2700.3(2)
_computing_cell_refinement 'Bruker SMART'
_computing_data_collection 'Bruker SMART'
_computing_data_reduction 'Bruker SAINT'
_computing_molecular_graphics 'Bruker SHELXTL'
_computing_publication_material 'Bruker SHELXTL'
_computing_structure_refinement 'SHELXL-97 (Sheldrick, 1997)'
_computing_structure_solution 'SHELXS-97 (Sheldrick, 1990)'
_diffrn_ambient_temperature 125(2)
_diffrn_measured_fraction_theta_full 0.959
_diffrn_measured_fraction_theta_max 0.959
_diffrn_measurement_device_type 'CCD area detector'
_diffrn_measurement_method 'phi and omega scans'
_diffrn_radiation_monochromator graphite
_diffrn_radiation_source 'fine-focus sealed tube'
_diffrn_radiation_type MoK\a
_diffrn_radiation_wavelength 0.71073
_diffrn_reflns_av_R_equivalents 0.0242
_diffrn_reflns_av_sigmaI/netI 0.0189
_diffrn_reflns_limit_h_max 18
_diffrn_reflns_limit_h_min -17
_diffrn_reflns_limit_k_max 22
_diffrn_reflns_limit_k_min -22
_diffrn_reflns_limit_l_max 22
_diffrn_reflns_limit_l_min -22
_diffrn_reflns_number 45703
_diffrn_reflns_theta_full 32.52
_diffrn_reflns_theta_max 32.52
_diffrn_reflns_theta_min 1.92
_exptl_absorpt_coefficient_mu 5.565
_exptl_absorpt_correction_T_max 0.3740
_exptl_absorpt_correction_T_min 0.3367
_exptl_absorpt_correction_type empirical
_exptl_absorpt_process_details SADABS
_exptl_crystal_colour Colorless
_exptl_crystal_density_diffrn 1.559
_exptl_crystal_density_method 'not measured'
_exptl_crystal_description Block
_exptl_crystal_F_000 1256
_exptl_crystal_size_max 0.25
_exptl_crystal_size_mid 0.25
_exptl_crystal_size_min 0.22
_refine_diff_density_max 1.567
_refine_diff_density_min -0.843
_refine_diff_density_rms 0.096
_refine_ls_extinction_method none
_refine_ls_goodness_of_fit_ref 1.048
_refine_ls_hydrogen_treatment constr
_refine_ls_matrix_type full
_refine_ls_number_parameters 327
_refine_ls_number_reflns 9375
_refine_ls_number_restraints 30
_refine_ls_restrained_S_all 1.089
_refine_ls_R_factor_all 0.0291
_refine_ls_R_factor_gt 0.0215
_refine_ls_shift/su_max 0.005
_refine_ls_shift/su_mean 0.000
_refine_ls_structure_factor_coef Fsqd
_refine_ls_weighting_details 'calc w=1/[\s^2^(Fo^2^)+(0.0225P)^2^+2.7692P] where P=(Fo^2^+2Fc^2^)/3'
_refine_ls_weighting_scheme calc
_refine_ls_wR_factor_gt 0.0493
_refine_ls_wR_factor_ref 0.0524
_reflns_number_gt 8109
_reflns_number_total 9375
_reflns_threshold_expression >2sigma(I)
_cod_data_source_file b807830k.txt
_cod_data_source_block 3c
_cod_depositor_comments
;
The following automatic conversions were performed:
'_symmetry_cell_setting' value 'Monoclinic' changed to 'monoclinic'
according to '/home/saulius/struct/CIF-dictionaries/cif_core.dic'
dictionary named 'cif_core.dic' version 2.4.1 from
2010-06-29.

'_exptl_absorpt_correction_type' value 'Empirical' changed to
'empirical' according to
'/home/saulius/struct/CIF-dictionaries/cif_core.dic' dictionary named
'cif_core.dic' version 2.4.1 from 2010-06-29.

Automatic conversion script
Id: cif_fix_enum 1527 2010-12-29 10:47:43Z saulius 
;
_cod_original_sg_symbol_H-M P2(1)/n
_cod_database_code 7004485

loop_
_symmetry_equiv_pos_as_xyz
'x, y, z'
'-x+1/2, y+1/2, -z+1/2'
'-x, -y, -z'
'x-1/2, -y-1/2, z-1/2'

loop_
_atom_site_label
_atom_site_type_symbol
_atom_site_fract_x
_atom_site_fract_y
_atom_site_fract_z
_atom_site_U_iso_or_equiv
_atom_site_adp_type
_atom_site_occupancy
_atom_site_symmetry_multiplicity
_atom_site_calc_flag
_atom_site_refinement_flags
_atom_site_disorder_assembly
_atom_site_disorder_group
Au Au 0.369419(7) 0.669569(5) -0.271263(5) 0.02134(3) Uani 1 1 d . . .
Cl Cl 0.26803(6) 0.57219(4) -0.37477(4) 0.03261(12) Uani 1 1 d . . .
N1 N 0.55005(16) 0.75798(14) -0.11812(13) 0.0263(4) Uani 1 1 d . A .
N2 N 0.40070(16) 0.83824(12) -0.17347(12) 0.0221(3) Uani 1 1 d . . .
N3 N 0.22573(15) 0.79703(12) -0.10039(11) 0.0199(3) Uani 1 1 d . . .
C1 C 0.44877(18) 0.75847(15) -0.18171(14) 0.0223(4) Uani 1 1 d . . .
C2 C 0.5635(2) 0.83716(17) -0.07057(17) 0.0320(5) Uani 1 1 d . . .
H2A H 0.6271 0.8532 -0.0227 0.038 Uiso 1 1 calc R . .
C3 C 0.4694(2) 0.88675(16) -0.10499(16) 0.0290(5) Uani 1 1 d . . .
H3A H 0.4535 0.9442 -0.0858 0.035 Uiso 1 1 calc R . .
C4 C 0.28472(18) 0.86304(14) -0.22201(14) 0.0226(4) Uani 1 1 d . . .
H4A H 0.2704 0.8415 -0.2843 0.027 Uiso 1 1 calc R . .
H4B H 0.2785 0.9285 -0.2238 0.027 Uiso 1 1 calc R . .
C5 C 0.19287(18) 0.82547(13) -0.18019(13) 0.0191(3) Uani 1 1 d . . .
C11 C 0.6375(2) 0.68465(19) -0.10186(15) 0.0409(7) Uani 1 1 d D . .
C12 C 0.7050(10) 0.6969(8) -0.1706(7) 0.131(4) Uani 0.623(12) 1 d PDU A 1
H12A H 0.7512 0.7512 -0.1574 0.196 Uiso 0.623(12) 1 calc PR A 1
H12B H 0.6517 0.7017 -0.2300 0.196 Uiso 0.623(12) 1 calc PR A 1
H12C H 0.7561 0.6459 -0.1692 0.196 Uiso 0.623(12) 1 calc PR A 1
C13 C 0.5846(7) 0.5938(3) -0.1127(7) 0.113(3) Uani 0.623(12) 1 d PDU A 1
H13A H 0.5399 0.5858 -0.1747 0.169 Uiso 0.623(12) 1 calc PR A 1
H13B H 0.5335 0.5873 -0.0726 0.169 Uiso 0.623(12) 1 calc PR A 1
H13C H 0.6458 0.5490 -0.0980 0.169 Uiso 0.623(12) 1 calc PR A 1
C14 C 0.7144(7) 0.6901(5) -0.0089(3) 0.0435(17) Uani 0.623(12) 1 d PD A 1
H14A H 0.7523 0.7483 -0.0001 0.065 Uiso 0.623(12) 1 calc PR A 1
H14B H 0.7731 0.6434 -0.0005 0.065 Uiso 0.623(12) 1 calc PR A 1
H14C H 0.6682 0.6823 0.0345 0.065 Uiso 0.623(12) 1 calc PR A 1
C12' C 0.6743(7) 0.6628(7) -0.1851(3) 0.040(2) Uani 0.377(12) 1 d PD A 2
H12D H 0.7200 0.7119 -0.1997 0.060 Uiso 0.377(12) 1 calc PR A 2
H12E H 0.6059 0.6535 -0.2347 0.060 Uiso 0.377(12) 1 calc PR A 2
H12F H 0.7212 0.6087 -0.1755 0.060 Uiso 0.377(12) 1 calc PR A 2
C13' C 0.5782(6) 0.6056(4) -0.0746(5) 0.034(2) Uani 0.377(12) 1 d PD A 2
H13D H 0.5123 0.5888 -0.1237 0.051 Uiso 0.377(12) 1 calc PR A 2
H13E H 0.5510 0.6205 -0.0217 0.051 Uiso 0.377(12) 1 calc PR A 2
H13F H 0.6326 0.5559 -0.0606 0.051 Uiso 0.377(12) 1 calc PR A 2
C14' C 0.7405(7) 0.7150(9) -0.0309(5) 0.047(3) Uani 0.377(12) 1 d PD A 2
H14D H 0.7782 0.7641 -0.0540 0.070 Uiso 0.377(12) 1 calc PR A 2
H14E H 0.7950 0.6658 -0.0139 0.070 Uiso 0.377(12) 1 calc PR A 2
H14F H 0.7156 0.7351 0.0216 0.070 Uiso 0.377(12) 1 calc PR A 2
C21 C 0.07325(18) 0.82957(13) -0.23886(14) 0.0204(4) Uani 1 1 d . . .
C22 C -0.0147(2) 0.87089(17) -0.21062(16) 0.0308(5) Uani 1 1 d . . .
H22A H 0.0003 0.8953 -0.1522 0.037 Uiso 1 1 calc R . .
C23 C -0.1249(2) 0.8768(2) -0.26752(18) 0.0385(6) Uani 1 1 d . . .
H23A H -0.1847 0.9054 -0.2479 0.046 Uiso 1 1 calc R . .
C24 C -0.1477(2) 0.84102(18) -0.35290(18) 0.0352(5) Uani 1 1 d . . .
H24A H -0.2229 0.8455 -0.3917 0.042 Uiso 1 1 calc R . .
C25 C -0.0613(2) 0.79916(18) -0.38117(16) 0.0323(5) Uani 1 1 d . . .
H25A H -0.0771 0.7741 -0.4394 0.039 Uiso 1 1 calc R . .
C26 C 0.0494(2) 0.79334(16) -0.32481(14) 0.0269(4) Uani 1 1 d . . .
H26A H 0.1090 0.7647 -0.3448 0.032 Uiso 1 1 calc R . .
C31 C 0.14991(17) 0.76034(14) -0.05268(13) 0.0196(4) Uani 1 1 d . . .
C32 C 0.12622(19) 0.81119(15) 0.01733(14) 0.0233(4) Uani 1 1 d . . .
C33 C 0.0624(2) 0.77169(18) 0.07090(16) 0.0316(5) Uani 1 1 d . . .
H33A H 0.0438 0.8052 0.1174 0.038 Uiso 1 1 calc R . .
C34 C 0.0256(2) 0.68457(19) 0.05766(18) 0.0355(6) Uani 1 1 d . . .
H34A H -0.0161 0.6584 0.0958 0.043 Uiso 1 1 calc R . .
C35 C 0.0495(2) 0.63587(17) -0.01082(16) 0.0311(5) Uani 1 1 d . . .
H35A H 0.0233 0.5763 -0.0197 0.037 Uiso 1 1 calc R . .
C36 C 0.11177(19) 0.67237(14) -0.06786(14) 0.0230(4) Uani 1 1 d . . .
C321 C 0.1706(2) 0.90570(16) 0.03291(16) 0.0294(5) Uani 1 1 d . . .
H32A H 0.1578 0.9350 -0.0268 0.035 Uiso 1 1 calc R . .
C322 C 0.3000(3) 0.90810(18) 0.07690(19) 0.0399(6) Uani 1 1 d . . .
H32B H 0.3416 0.8780 0.0384 0.060 Uiso 1 1 calc R . .
H32C H 0.3156 0.8780 0.1349 0.060 Uiso 1 1 calc R . .
H32D H 0.3258 0.9699 0.0857 0.060 Uiso 1 1 calc R . .
C323 C 0.1078(3) 0.9610(2) 0.0892(2) 0.0476(7) Uani 1 1 d . . .
H32E H 0.1264 1.0239 0.0848 0.071 Uiso 1 1 calc R . .
H32F H 0.1324 0.9420 0.1518 0.071 Uiso 1 1 calc R . .
H32G H 0.0242 0.9525 0.0670 0.071 Uiso 1 1 calc R . .
C361 C 0.1418(2) 0.61570(15) -0.13975(15) 0.0277(4) Uani 1 1 d . . .
H36A H 0.1720 0.6564 -0.1796 0.033 Uiso 1 1 calc R . .
C362 C 0.2387(3) 0.5516(2) -0.0979(2) 0.0537(9) Uani 1 1 d . . .
H36D H 0.3042 0.5847 -0.0613 0.081 Uiso 1 1 calc R . .
H36E H 0.2632 0.5198 -0.1452 0.081 Uiso 1 1 calc R . .
H36B H 0.2110 0.5089 -0.0603 0.081 Uiso 1 1 calc R . .
C363 C 0.0383(3) 0.5679(3) -0.1979(2) 0.0590(9) Uani 1 1 d . . .
H36C H -0.0244 0.6104 -0.2197 0.089 Uiso 1 1 calc R . .
H36G H 0.0125 0.5217 -0.1627 0.089 Uiso 1 1 calc R . .
H36H H 0.0600 0.5406 -0.2488 0.089 Uiso 1 1 calc R . .

loop_
_atom_site_aniso_label
_atom_site_aniso_U_11
_atom_site_aniso_U_22
_atom_site_aniso_U_33
_atom_site_aniso_U_23
_atom_site_aniso_U_13
_atom_site_aniso_U_12
Au 0.02172(4) 0.02201(4) 0.01835(4) -0.00134(3) 0.00146(3) 0.00219(3)
Cl 0.0405(3) 0.0234(2) 0.0272(3) -0.00429(19) -0.0040(2) -0.0005(2)
N1 0.0219(9) 0.0325(10) 0.0224(9) -0.0041(7) 0.0020(7) 0.0016(7)
N2 0.0216(8) 0.0220(8) 0.0217(8) -0.0005(6) 0.0035(7) -0.0029(6)
N3 0.0205(8) 0.0194(8) 0.0190(8) -0.0004(6) 0.0034(6) 0.0007(6)
C1 0.0198(9) 0.0273(10) 0.0187(9) 0.0008(7) 0.0029(7) -0.0004(7)
C2 0.0251(11) 0.0371(13) 0.0302(11) -0.0093(9) 0.0004(9) -0.0063(9)
C3 0.0289(11) 0.0263(10) 0.0299(11) -0.0056(9) 0.0038(9) -0.0058(9)
C4 0.0233(9) 0.0209(9) 0.0224(9) 0.0039(7) 0.0036(8) 0.0000(7)
C5 0.0214(9) 0.0159(8) 0.0189(8) -0.0017(7) 0.0028(7) 0.0014(7)
C11 0.0343(13) 0.0552(17) 0.0267(12) -0.0053(11) -0.0042(10) 0.0202(12)
C12 0.132(6) 0.157(6) 0.118(6) 0.009(4) 0.058(4) 0.069(4)
C13 0.092(4) 0.061(4) 0.137(5) -0.031(4) -0.061(4) 0.019(3)
C14 0.048(4) 0.044(3) 0.027(2) 0.000(2) -0.012(2) 0.016(2)
C12' 0.030(4) 0.068(6) 0.020(3) -0.010(3) 0.002(2) 0.026(4)
C13' 0.040(4) 0.038(4) 0.016(3) -0.001(2) -0.009(3) 0.020(3)
C14' 0.028(4) 0.071(8) 0.035(5) -0.005(5) -0.004(4) 0.011(4)
C21 0.0212(9) 0.0193(9) 0.0183(8) 0.0014(7) 0.0005(7) 0.0011(7)
C22 0.0256(11) 0.0373(13) 0.0252(10) -0.0087(9) -0.0014(8) 0.0094(9)
C23 0.0252(11) 0.0487(16) 0.0355(13) -0.0098(11) -0.0033(10) 0.0113(11)
C24 0.0271(11) 0.0410(14) 0.0297(12) -0.0006(10) -0.0074(9) 0.0002(10)
C25 0.0337(12) 0.0367(12) 0.0215(10) -0.0028(9) -0.0022(9) -0.0063(10)
C26 0.0297(11) 0.0291(11) 0.0199(9) -0.0021(8) 0.0028(8) -0.0021(9)
C31 0.0178(8) 0.0233(9) 0.0157(8) 0.0019(7) 0.0007(7) 0.0014(7)
C32 0.0217(9) 0.0283(10) 0.0190(9) -0.0002(7) 0.0036(7) 0.0025(8)
C33 0.0272(11) 0.0432(14) 0.0261(11) -0.0014(10) 0.0097(9) 0.0002(10)
C34 0.0258(11) 0.0507(16) 0.0308(12) 0.0076(11) 0.0085(9) -0.0084(10)
C35 0.0270(11) 0.0324(12) 0.0312(12) 0.0038(9) 0.0024(9) -0.0099(9)
C36 0.0220(9) 0.0238(9) 0.0203(9) 0.0022(7) 0.0001(7) -0.0013(8)
C321 0.0392(13) 0.0259(10) 0.0233(10) -0.0031(8) 0.0081(9) 0.0027(9)
C322 0.0434(15) 0.0325(13) 0.0368(13) -0.0052(10) -0.0025(11) -0.0070(11)
C323 0.069(2) 0.0365(14) 0.0433(16) -0.0068(12) 0.0262(15) 0.0086(14)
C361 0.0345(12) 0.0208(9) 0.0239(10) -0.0020(8) 0.0002(9) -0.0009(8)
C362 0.063(2) 0.0494(18) 0.0390(15) -0.0091(13) -0.0046(14) 0.0256(16)
C363 0.0513(19) 0.072(2) 0.0457(18) -0.0280(17) -0.0030(14) -0.0143(17)

loop_
_atom_type_symbol
_atom_type_description
_atom_type_scat_dispersion_real
_atom_type_scat_dispersion_imag
_atom_type_scat_source
C C 0.0033 0.0016 'International Tables Vol C Tables 4.2.6.8 and 6.1.1.4'
H H 0.0000 0.0000 'International Tables Vol C Tables 4.2.6.8 and 6.1.1.4'
N N 0.0061 0.0033 'International Tables Vol C Tables 4.2.6.8 and 6.1.1.4'
Cl Cl 0.1484 0.1585 'International Tables Vol C Tables 4.2.6.8 and 6.1.1.4'
Au Au -2.0133 8.8022 'International Tables Vol C Tables 4.2.6.8 and 6.1.1.4'

loop_
_geom_angle_atom_site_label_1
_geom_angle_atom_site_label_2
_geom_angle_atom_site_label_3
_geom_angle
_geom_angle_site_symmetry_1
_geom_angle_site_symmetry_3
_geom_angle_publ_flag
C1 Au Cl 176.48(6) . . ?
C1 N1 C2 110.0(2) . . ?
C1 N1 C11 125.79(19) . . ?
C2 N1 C11 124.21(19) . . ?
C1 N2 C3 111.03(19) . . ?
C1 N2 C4 123.70(18) . . ?
C3 N2 C4 124.70(19) . . ?
C5 N3 C31 123.68(18) . . ?
N2 C1 N1 105.11(18) . . ?
N2 C1 Au 121.67(15) . . ?
N1 C1 Au 133.20(17) . . ?
C3 C2 N1 107.2(2) . . ?
C3 C2 H2A 126.4 . . ?
N1 C2 H2A 126.4 . . ?
C2 C3 N2 106.7(2) . . ?
C2 C3 H3A 126.7 . . ?
N2 C3 H3A 126.7 . . ?
N2 C4 C5 112.64(17) . . ?
N2 C4 H4A 109.1 . . ?
C5 C4 H4A 109.1 . . ?
N2 C4 H4B 109.1 . . ?
C5 C4 H4B 109.1 . . ?
H4A C4 H4B 107.8 . . ?
N3 C5 C21 128.23(19) . . ?
N3 C5 C4 117.35(18) . . ?
C21 C5 C4 114.40(17) . . ?
N1 C11 C12' 111.3(4) . . ?
N1 C11 C13 113.4(4) . . ?
C12' C11 C13 84.9(6) . . ?
N1 C11 C14 110.7(3) . . ?
C12' C11 C14 126.3(5) . . ?
C13 C11 C14 107.3(4) . . ?
N1 C11 C12 105.6(5) . . ?
C12' C11 C12 24.6(3) . . ?
C13 C11 C12 108.7(4) . . ?
C14 C11 C12 111.2(6) . . ?
N1 C11 C14' 107.9(6) . . ?
C12' C11 C14' 109.2(5) . . ?
C13 C11 C14' 127.3(6) . . ?
C14 C11 C14' 24.6(3) . . ?
C12 C11 C14' 89.4(7) . . ?
N1 C11 C13' 105.8(3) . . ?
C12' C11 C13' 109.3(5) . . ?
C13 C11 C13' 24.6(3) . . ?
C14 C11 C13' 89.7(4) . . ?
C12 C11 C13' 132.5(5) . . ?
C14' C11 C13' 113.4(5) . . ?
C11 C12 H12A 109.5 . . ?
C11 C12 H12B 109.5 . . ?
C11 C12 H12C 109.5 . . ?
C11 C13 H13A 109.5 . . ?
C11 C13 H13B 109.5 . . ?
C11 C13 H13C 109.5 . . ?
C11 C14 H14A 109.5 . . ?
C11 C14 H14B 109.5 . . ?
C11 C14 H14C 109.5 . . ?
C11 C12' H12D 109.5 . . ?
C11 C12' H12E 109.5 . . ?
H12D C12' H12E 109.5 . . ?
C11 C12' H12F 109.5 . . ?
H12D C12' H12F 109.5 . . ?
H12E C12' H12F 109.5 . . ?
C11 C13' H13D 109.5 . . ?
C11 C13' H13E 109.5 . . ?
H13D C13' H13E 109.5 . . ?
C11 C13' H13F 109.5 . . ?
H13D C13' H13F 109.5 . . ?
H13E C13' H13F 109.5 . . ?
C11 C14' H14D 109.5 . . ?
C11 C14' H14E 109.5 . . ?
H14D C14' H14E 109.5 . . ?
C11 C14' H14F 109.5 . . ?
H14D C14' H14F 109.5 . . ?
H14E C14' H14F 109.5 . . ?
C22 C21 C26 119.1(2) . . ?
C22 C21 C5 121.11(19) . . ?
C26 C21 C5 119.74(19) . . ?
C21 C22 C23 120.3(2) . . ?
C21 C22 H22A 119.9 . . ?
C23 C22 H22A 119.9 . . ?
C24 C23 C22 120.3(2) . . ?
C24 C23 H23A 119.9 . . ?
C22 C23 H23A 119.9 . . ?
C25 C24 C23 119.9(2) . . ?
C25 C24 H24A 120.1 . . ?
C23 C24 H24A 120.1 . . ?
C24 C25 C26 120.3(2) . . ?
C24 C25 H25A 119.9 . . ?
C26 C25 H25A 119.9 . . ?
C25 C26 C21 120.2(2) . . ?
C25 C26 H26A 119.9 . . ?
C21 C26 H26A 119.9 . . ?
C36 C31 C32 121.41(19) . . ?
C36 C31 N3 120.37(19) . . ?
C32 C31 N3 117.76(18) . . ?
C33 C32 C31 118.0(2) . . ?
C33 C32 C321 121.9(2) . . ?
C31 C32 C321 120.06(19) . . ?
C34 C33 C32 121.3(2) . . ?
C34 C33 H33A 119.4 . . ?
C32 C33 H33A 119.4 . . ?
C35 C34 C33 120.0(2) . . ?
C35 C34 H34A 120.0 . . ?
C33 C34 H34A 120.0 . . ?
C34 C35 C36 121.4(2) . . ?
C34 C35 H35A 119.3 . . ?
C36 C35 H35A 119.3 . . ?
C31 C36 C35 117.9(2) . . ?
C31 C36 C361 121.9(2) . . ?
C35 C36 C361 120.1(2) . . ?
C32 C321 C322 111.6(2) . . ?
C32 C321 C323 113.5(2) . . ?
C322 C321 C323 108.8(2) . . ?
C32 C321 H32A 107.6 . . ?
C322 C321 H32A 107.6 . . ?
C323 C321 H32A 107.6 . . ?
C321 C322 H32B 109.5 . . ?
C321 C322 H32C 109.5 . . ?
H32B C322 H32C 109.5 . . ?
C321 C322 H32D 109.5 . . ?
H32B C322 H32D 109.5 . . ?
H32C C322 H32D 109.5 . . ?
C321 C323 H32E 109.5 . . ?
C321 C323 H32F 109.5 . . ?
H32E C323 H32F 109.5 . . ?
C321 C323 H32G 109.5 . . ?
H32E C323 H32G 109.5 . . ?
H32F C323 H32G 109.5 . . ?
C36 C361 C363 113.2(2) . . ?
C36 C361 C362 110.0(2) . . ?
C363 C361 C362 111.7(3) . . ?
C36 C361 H36A 107.2 . . ?
C363 C361 H36A 107.2 . . ?
C362 C361 H36A 107.2 . . ?
C361 C362 H36D 109.5 . . ?
C361 C362 H36E 109.5 . . ?
H36D C362 H36E 109.5 . . ?
C361 C362 H36B 109.5 . . ?
H36D C362 H36B 109.5 . . ?
H36E C362 H36B 109.5 . . ?
C361 C363 H36C 109.5 . . ?
C361 C363 H36G 109.5 . . ?
H36C C363 H36G 109.5 . . ?
C361 C363 H36H 109.5 . . ?
H36C C363 H36H 109.5 . . ?
H36G C363 H36H 109.5 . . ?

loop_
_geom_bond_atom_site_label_1
_geom_bond_atom_site_label_2
_geom_bond_distance
_geom_bond_site_symmetry_2
_geom_bond_publ_flag
Au C1 1.988(2) . ?
Au Cl 2.2820(6) . ?
N1 C1 1.354(3) . ?
N1 C2 1.390(3) . ?
N1 C11 1.499(3) . ?
N2 C1 1.353(3) . ?
N2 C3 1.376(3) . ?
N2 C4 1.451(3) . ?
N3 C5 1.271(3) . ?
N3 C31 1.419(3) . ?
C2 C3 1.344(3) . ?
C2 H2A 0.9500 . ?
C3 H3A 0.9500 . ?
C4 C5 1.519(3) . ?
C4 H4A 0.9900 . ?
C4 H4B 0.9900 . ?
C5 C21 1.490(3) . ?
C11 C12' 1.500(3) . ?
C11 C13 1.500(3) . ?
C11 C14 1.500(3) . ?
C11 C12 1.500(3) . ?
C11 C14' 1.500(3) . ?
C11 C13' 1.501(3) . ?
C12 H12A 0.9800 . ?
C12 H12B 0.9800 . ?
C12 H12C 0.9800 . ?
C13 H13A 0.9800 . ?
C13 H13B 0.9800 . ?
C13 H13C 0.9800 . ?
C14 H14A 0.9800 . ?
C14 H14B 0.9800 . ?
C14 H14C 0.9800 . ?
C12' H12D 0.9800 . ?
C12' H12E 0.9800 . ?
C12' H12F 0.9800 . ?
C13' H13D 0.9800 . ?
C13' H13E 0.9800 . ?
C13' H13F 0.9800 . ?
C14' H14D 0.9800 . ?
C14' H14E 0.9800 . ?
C14' H14F 0.9800 . ?
C21 C22 1.386(3) . ?
C21 C26 1.398(3) . ?
C22 C23 1.391(3) . ?
C22 H22A 0.9500 . ?
C23 C24 1.388(4) . ?
C23 H23A 0.9500 . ?
C24 C25 1.374(4) . ?
C24 H24A 0.9500 . ?
C25 C26 1.393(3) . ?
C25 H25A 0.9500 . ?
C26 H26A 0.9500 . ?
C31 C36 1.403(3) . ?
C31 C32 1.413(3) . ?
C32 C33 1.395(3) . ?
C32 C321 1.518(3) . ?
C33 C34 1.384(4) . ?
C33 H33A 0.9500 . ?
C34 C35 1.377(4) . ?
C34 H34A 0.9500 . ?
C35 C36 1.403(3) . ?
C35 H35A 0.9500 . ?
C36 C361 1.515(3) . ?
C321 C322 1.527(4) . ?
C321 C323 1.533(4) . ?
C321 H32A 1.0000 . ?
C322 H32B 0.9800 . ?
C322 H32C 0.9800 . ?
C322 H32D 0.9800 . ?
C323 H32E 0.9800 . ?
C323 H32F 0.9800 . ?
C323 H32G 0.9800 . ?
C361 C363 1.516(4) . ?
C361 C362 1.523(4) . ?
C361 H36A 1.0000 . ?
C362 H36D 0.9800 . ?
C362 H36E 0.9800 . ?
C362 H36B 0.9800 . ?
C363 H36C 0.9800 . ?
C363 H36G 0.9800 . ?
C363 H36H 0.9800 . ?
